data_7200994
loop_
_publ_author_name
'Salorinne, Kirsi'
'Nissinen, Maija'

_publ_section_title
;
 Twisting of the resorcinarene core due to solvent effects upon
 crystallization
;
_journal_issue 8
_journal_name_full CrystEngComm
_journal_page_first 1572
_journal_paper_doi 10.1039/b902718a
_journal_volume 11
_journal_year 2009
_chemical_formula_sum 'C56 H76.5 O14.25'
_chemical_formula_weight 977.67
_chemical_name_systematic
;
?
;
_space_group_IT_number 14
_symmetry_cell_setting monoclinic
_symmetry_space_group_name_Hall '-P 2yn'
_symmetry_space_group_name_H-M 'P 1 21/n 1'
_atom_sites_solution_hydrogens geom
_atom_sites_solution_primary direct
_atom_sites_solution_secondary difmap
_audit_creation_method SHELXL-97
_cell_angle_alpha 90.00
_cell_angle_beta 96.6360(10)
_cell_angle_gamma 90.00
_cell_formula_units_Z 4
_cell_length_a 14.3941(3)
_cell_length_b 21.1462(5)
_cell_length_c 17.3931(4)
_cell_measurement_temperature 173(2)
_cell_volume 5258.7(2)
_computing_structure_refinement 'SHELXL-97 (Sheldrick, 1997)'
_computing_structure_solution 'SHELXS-97 (Sheldrick, 1990)'
_diffrn_ambient_temperature 173(2)
_diffrn_measured_fraction_theta_full 0.978
_diffrn_measured_fraction_theta_max 0.978
_diffrn_radiation_monochromator graphite
_diffrn_radiation_source 'fine-focus sealed tube'
_diffrn_radiation_type CuK\a
_diffrn_radiation_wavelength 1.54178
_diffrn_reflns_av_R_equivalents 0.0629
_diffrn_reflns_av_sigmaI/netI 0.0591
_diffrn_reflns_limit_h_max 16
_diffrn_reflns_limit_h_min -16
_diffrn_reflns_limit_k_max 25
_diffrn_reflns_limit_k_min -25
_diffrn_reflns_limit_l_max 20
_diffrn_reflns_limit_l_min -20
_diffrn_reflns_number 17078
_diffrn_reflns_theta_full 67.13
_diffrn_reflns_theta_max 67.13
_diffrn_reflns_theta_min 3.30
_exptl_absorpt_coefficient_mu 0.716
_exptl_absorpt_correction_T_max 0.9002
_exptl_absorpt_correction_T_min 0.7626
_exptl_absorpt_correction_type empirical
_exptl_absorpt_process_details 'DENZO (Otwinowski, Borek, Majewski & Minor, 2003)'
_exptl_crystal_colour colorless
_exptl_crystal_density_diffrn 1.235
_exptl_crystal_density_method 'not measured'
_exptl_crystal_description prism
_exptl_crystal_F_000 2106
_exptl_crystal_size_max 0.40
_exptl_crystal_size_mid 0.20
_exptl_crystal_size_min 0.15
_refine_diff_density_max 0.500
_refine_diff_density_min -0.311
_refine_diff_density_rms 0.044
_refine_ls_extinction_method none
_refine_ls_goodness_of_fit_ref 1.012
_refine_ls_hydrogen_treatment constr
_refine_ls_matrix_type full
_refine_ls_number_parameters 687
_refine_ls_number_reflns 9196
_refine_ls_number_restraints 23
_refine_ls_restrained_S_all 1.031
_refine_ls_R_factor_all 0.0678
_refine_ls_R_factor_gt 0.0527
_refine_ls_shift/su_max 0.000
_refine_ls_shift/su_mean 0.000
_refine_ls_structure_factor_coef Fsqd
_refine_ls_weighting_details 'calc w=1/[\s^2^(Fo^2^)+(0.0544P)^2^+3.1809P] where P=(Fo^2^+2Fc^2^)/3'
_refine_ls_weighting_scheme calc
_refine_ls_wR_factor_gt 0.1300
_refine_ls_wR_factor_ref 0.1411
_reflns_number_gt 7278
_reflns_number_total 9196
_reflns_threshold_expression >2sigma(I)
_cod_data_source_file b902718a.txt
_cod_data_source_block IV
_cod_original_sg_symbol_H-M P21/n
_cod_original_formula_sum 'C56 H76.50 O14.25'
_cod_database_code 7200994

loop_
_symmetry_equiv_pos_as_xyz
'x, y, z'
'-x+1/2, y+1/2, -z+1/2'
'-x, -y, -z'
'x-1/2, -y-1/2, z-1/2'

loop_
_atom_site_label
_atom_site_type_symbol
_atom_site_fract_x
_atom_site_fract_y
_atom_site_fract_z
_atom_site_U_iso_or_equiv
_atom_site_adp_type
_atom_site_occupancy
_atom_site_symmetry_multiplicity
_atom_site_calc_flag
_atom_site_refinement_flags
_atom_site_disorder_assembly
_atom_site_disorder_group
C1 C 0.41378(13) 0.12670(9) 0.93636(11) 0.0273(4) Uani 1 1 d . . .
C2 C 0.34099(13) 0.14968(9) 0.88383(11) 0.0274(4) Uani 1 1 d . . .
H2 H 0.3372 0.1355 0.8317 0.033 Uiso 1 1 calc R . .
C3 C 0.27346(13) 0.19229(9) 0.90338(12) 0.0274(4) Uani 1 1 d . . .
C4 C 0.28130(14) 0.21184(9) 0.98039(12) 0.0305(4) Uani 1 1 d . . .
C5 C 0.35498(14) 0.19282(10) 1.03388(12) 0.0319(4) Uani 1 1 d . . .
H5 H 0.3600 0.2082 1.0855 0.038 Uiso 1 1 calc R . .
C6 C 0.42143(14) 0.15106(9) 1.01146(12) 0.0300(4) Uani 1 1 d . . .
C7 C 0.19404(14) 0.21829(9) 0.84681(12) 0.0307(4) Uani 1 1 d . . .
H7 H 0.1346 0.2084 0.8689 0.037 Uiso 1 1 calc R . .
C8 C 0.19956(14) 0.29011(10) 0.84087(12) 0.0303(4) Uani 1 1 d . . .
C9 C 0.28394(14) 0.32127(10) 0.83804(12) 0.0307(4) Uani 1 1 d . . .
H9 H 0.3391 0.2965 0.8384 0.037 Uiso 1 1 calc R . .
C10 C 0.29223(15) 0.38689(10) 0.83472(12) 0.0321(4) Uani 1 1 d . . .
C11 C 0.21057(15) 0.42205(10) 0.83482(13) 0.0343(5) Uani 1 1 d . . .
C12 C 0.12412(15) 0.39293(10) 0.83589(13) 0.0365(5) Uani 1 1 d . . .
H12 H 0.0690 0.4177 0.8350 0.044 Uiso 1 1 calc R . .
C13 C 0.11876(14) 0.32734(10) 0.83826(12) 0.0329(5) Uani 1 1 d . . .
C14 C 0.38603(14) 0.42004(9) 0.83255(13) 0.0327(5) Uani 1 1 d . . .
H14 H 0.3830 0.4601 0.8627 0.039 Uiso 1 1 calc R . .
C15 C 0.46646(14) 0.38189(9) 0.87310(12) 0.0305(4) Uani 1 1 d . . .
C16 C 0.52361(14) 0.34334(9) 0.83342(12) 0.0293(4) Uani 1 1 d . . .
H16 H 0.5109 0.3408 0.7787 0.035 Uiso 1 1 calc R . .
C17 C 0.59838(13) 0.30841(9) 0.86966(12) 0.0287(4) Uani 1 1 d . . .
C18 C 0.61411(14) 0.31204(9) 0.95020(12) 0.0310(4) Uani 1 1 d . . .
C19 C 0.55767(15) 0.34858(10) 0.99224(12) 0.0347(5) Uani 1 1 d . . .
H19 H 0.5687 0.3496 1.0471 0.042 Uiso 1 1 calc R . .
C20 C 0.48499(14) 0.38361(10) 0.95351(12) 0.0332(5) Uani 1 1 d . . .
C21 C 0.66245(14) 0.26788(9) 0.82613(12) 0.0302(4) Uani 1 1 d . . .
H21 H 0.7277 0.2821 0.8437 0.036 Uiso 1 1 calc R . .
C22 C 0.65777(14) 0.19857(9) 0.84771(11) 0.0284(4) Uani 1 1 d . . .
C23 C 0.57817(13) 0.17076(9) 0.87075(11) 0.0282(4) Uani 1 1 d . . .
H23 H 0.5241 0.1963 0.8720 0.034 Uiso 1 1 calc R . .
C24 C 0.57309(13) 0.10764(9) 0.89212(11) 0.0279(4) Uani 1 1 d . . .
C25 C 0.65453(14) 0.07134(9) 0.89109(12) 0.0296(4) Uani 1 1 d . . .
C26 C 0.73546(14) 0.09723(10) 0.86745(12) 0.0317(5) Uani 1 1 d . . .
H26 H 0.7900 0.0720 0.8668 0.038 Uiso 1 1 calc R . .
C27 C 0.73605(13) 0.16009(10) 0.84485(12) 0.0311(4) Uani 1 1 d . . .
C28 C 0.48336(13) 0.07761(9) 0.91406(12) 0.0280(4) Uani 1 1 d . . .
H28 H 0.5015 0.0512 0.9611 0.034 Uiso 1 1 calc R . .
C29 C 0.18565(15) 0.18900(10) 0.76564(13) 0.0373(5) Uani 1 1 d . . .
H29A H 0.1421 0.2151 0.7306 0.045 Uiso 1 1 calc R . .
H29B H 0.2477 0.1907 0.7463 0.045 Uiso 1 1 calc R . .
C30 C 0.15122(18) 0.12072(12) 0.76153(17) 0.0509(6) Uani 1 1 d . . .
H30A H 0.1480 0.1056 0.7080 0.076 Uiso 1 1 calc R . .
H30B H 0.0889 0.1186 0.7789 0.076 Uiso 1 1 calc R . .
H30C H 0.1946 0.0942 0.7950 0.076 Uiso 1 1 calc R . .
C31 C 0.40005(15) 0.43947(10) 0.74936(13) 0.0367(5) Uani 1 1 d . . .
H31A H 0.4047 0.4009 0.7179 0.044 Uiso 1 1 calc R . .
H31B H 0.3445 0.4635 0.7266 0.044 Uiso 1 1 calc R . .
C32 C 0.48717(16) 0.47978(11) 0.74507(14) 0.0419(5) Uani 1 1 d . . .
H32A H 0.4925 0.4906 0.6910 0.063 Uiso 1 1 calc R . .
H32B H 0.5427 0.4560 0.7664 0.063 Uiso 1 1 calc R . .
H32C H 0.4824 0.5186 0.7751 0.063 Uiso 1 1 calc R . .
C33 C 0.64915(16) 0.27484(10) 0.73784(13) 0.0374(5) Uani 1 1 d . . .
H33A H 0.6814 0.2393 0.7150 0.045 Uiso 1 1 calc R . .
H33B H 0.5816 0.2713 0.7195 0.045 Uiso 1 1 calc R . .
C34 C 0.68559(19) 0.33680(12) 0.70797(15) 0.0499(6) Uani 1 1 d . . .
H34A H 0.6745 0.3375 0.6513 0.075 Uiso 1 1 calc R . .
H34B H 0.7528 0.3404 0.7245 0.075 Uiso 1 1 calc R . .
H34C H 0.6528 0.3724 0.7289 0.075 Uiso 1 1 calc R . .
C35 C 0.44136(14) 0.03213(9) 0.84988(12) 0.0306(4) Uani 1 1 d . . .
H35A H 0.4213 0.0571 0.8027 0.037 Uiso 1 1 calc R . .
H35B H 0.4908 0.0026 0.8374 0.037 Uiso 1 1 calc R . .
C36 C 0.35839(15) -0.00623(10) 0.87072(14) 0.0370(5) Uani 1 1 d . . .
H36A H 0.3356 -0.0337 0.8272 0.055 Uiso 1 1 calc R . .
H36B H 0.3083 0.0225 0.8820 0.055 Uiso 1 1 calc R . .
H36C H 0.3778 -0.0322 0.9164 0.055 Uiso 1 1 calc R . .
C37 C 0.50536(18) 0.15193(12) 1.13849(13) 0.0468(6) Uani 1 1 d . . .
H37A H 0.5617 0.1337 1.1671 0.070 Uiso 1 1 calc R . .
H37B H 0.4503 0.1389 1.1628 0.070 Uiso 1 1 calc R . .
H37C H 0.5101 0.1982 1.1393 0.070 Uiso 1 1 calc R . .
C38 C -0.04576(15) 0.33092(12) 0.84791(16) 0.0450(6) Uani 1 1 d . . .
H38A H -0.0999 0.3026 0.8457 0.067 Uiso 1 1 calc R . .
H38B H -0.0563 0.3625 0.8066 0.067 Uiso 1 1 calc R . .
H38C H -0.0373 0.3523 0.8982 0.067 Uiso 1 1 calc R . .
C39 C 0.4506(2) 0.43271(15) 1.07067(15) 0.0590(7) Uani 1 1 d . . .
H39A H 0.4032 0.4599 1.0899 0.088 Uiso 1 1 calc R . .
H39B H 0.5117 0.4537 1.0787 0.088 Uiso 1 1 calc R . .
H39C H 0.4537 0.3925 1.0988 0.088 Uiso 1 1 calc R . .
C40 C 0.88889(18) 0.14961(13) 0.8044(2) 0.0621(8) Uani 1 1 d . . .
H40A H 0.9393 0.1758 0.7883 0.093 Uiso 1 1 calc R . .
H40B H 0.8667 0.1203 0.7626 0.093 Uiso 1 1 calc R . .
H40C H 0.9123 0.1255 0.8508 0.093 Uiso 1 1 calc R . .
C41 C 0.23312(17) 0.30156(11) 1.05027(15) 0.0426(5) Uani 1 1 d . . .
H41A H 0.2731 0.3313 1.0249 0.051 Uiso 1 1 calc R . .
H41B H 0.2673 0.2879 1.1002 0.051 Uiso 1 1 calc R . .
C42 C 0.14263(18) 0.33224(11) 1.06296(15) 0.0462(6) Uani 1 1 d . . .
H42A H 0.1118 0.3495 1.0136 0.055 Uiso 1 1 calc R . .
H42B H 0.1002 0.3008 1.0827 0.055 Uiso 1 1 calc R . .
C44 C 0.0784(2) 0.40772(14) 1.1405(2) 0.0724(9) Uani 1 1 d . . .
H44A H 0.0468 0.3761 1.1704 0.087 Uiso 1 1 calc R . .
H44B H 0.0351 0.4195 1.0943 0.087 Uiso 1 1 calc R . .
C45 C 0.1015(2) 0.46464(13) 1.18896(16) 0.0577(7) Uani 1 1 d . A .
H45A H 0.0471 0.4756 1.2163 0.069 Uiso 1 1 calc R . .
H45B H 0.1544 0.4545 1.2286 0.069 Uiso 1 1 calc R . .
C47 C 0.2207(2) 0.51933(15) 1.13412(19) 0.0627(8) Uani 1 1 d . A .
H47A H 0.2390 0.4782 1.1132 0.075 Uiso 1 1 calc R . .
H47B H 0.2599 0.5269 1.1839 0.075 Uiso 1 1 calc R . .
C48 C 0.2350(2) 0.57012(16) 1.07929(19) 0.0725(9) Uani 1 1 d D . .
H48A H 0.2207 0.6107 1.1038 0.087 Uiso 0.721(8) 1 calc PR A 1
H48B H 0.3022 0.5708 1.0722 0.087 Uiso 0.721(8) 1 calc PR A 1
H48C H 0.3009 0.5843 1.0833 0.087 Uiso 0.279(8) 1 calc PR A 2
H48D H 0.1934 0.6068 1.0845 0.087 Uiso 0.279(8) 1 calc PR A 2
O49A O 0.1824(2) 0.56821(15) 1.00345(19) 0.0541(11) Uani 0.721(8) 1 d PD A 1
C50A C 0.2290(3) 0.52411(19) 0.9575(3) 0.0538(13) Uani 0.721(8) 1 d PD A 1
H50A H 0.2300 0.4812 0.9803 0.065 Uiso 0.721(8) 1 calc PR A 1
H50B H 0.2941 0.5377 0.9534 0.065 Uiso 0.721(8) 1 calc PR A 1
O49B O 0.2072(9) 0.5333(6) 1.0079(5) 0.096(4) Uani 0.279(8) 1 d PD A 2
C50B C 0.2061(10) 0.5722(5) 0.9391(6) 0.098(6) Uani 0.279(8) 1 d PD A 2
H50C H 0.2697 0.5871 0.9316 0.118 Uiso 0.279(8) 1 calc PR A 2
H50D H 0.1641 0.6091 0.9410 0.118 Uiso 0.279(8) 1 calc PR A 2
C51 C 0.1686(2) 0.52550(12) 0.87603(17) 0.0550(7) Uani 1 1 d D . .
H51A H 0.1053 0.5082 0.8792 0.066 Uiso 0.721(8) 1 calc PR A 1
H51B H 0.1629 0.5691 0.8554 0.066 Uiso 0.721(8) 1 calc PR A 1
H51C H 0.1283 0.4961 0.9015 0.066 Uiso 0.279(8) 1 calc PR A 2
H51D H 0.1259 0.5505 0.8391 0.066 Uiso 0.279(8) 1 calc PR A 2
C52 C 0.6930(2) 0.26507(13) 1.06499(14) 0.0546(7) Uani 1 1 d . . .
H52A H 0.6309 0.2509 1.0775 0.065 Uiso 1 1 calc R . .
H52B H 0.7105 0.3038 1.0952 0.065 Uiso 1 1 calc R . .
C53 C 0.7638(2) 0.21461(16) 1.08564(18) 0.0669(8) Uani 1 1 d . B .
H53A H 0.7535 0.1962 1.1363 0.080 Uiso 1 1 calc R . .
H53B H 0.7551 0.1805 1.0465 0.080 Uiso 1 1 calc R . .
C55 C 0.8966(2) 0.23934(16) 1.01946(19) 0.0677(8) Uani 1 1 d . B .
H55A H 0.9271 0.2809 1.0146 0.081 Uiso 1 1 calc R . .
H55B H 0.8465 0.2351 0.9757 0.081 Uiso 1 1 calc R . .
C56 C 0.9676(2) 0.18773(13) 1.0143(3) 0.0802(11) Uani 1 1 d D . .
H56A H 1.0155 0.2042 0.9830 0.096 Uiso 0.483(7) 1 calc PR B 1
H56B H 0.9993 0.1807 1.0672 0.096 Uiso 0.483(7) 1 calc PR B 1
H56C H 0.9916 0.1872 0.9632 0.096 Uiso 0.517(7) 1 calc PR B 2
H56D H 1.0207 0.1914 1.0557 0.096 Uiso 0.517(7) 1 calc PR B 2
O57A O 0.9386(5) 0.1267(2) 0.9831(3) 0.0672(17) Uani 0.483(7) 1 d PD B 1
C58A C 0.9346(6) 0.0866(4) 1.0483(5) 0.048(2) Uani 0.483(7) 1 d PD B 1
H58A H 0.9305 0.1127 1.0950 0.057 Uiso 0.483(7) 1 calc PR B 1
H58B H 0.9925 0.0611 1.0568 0.057 Uiso 0.483(7) 1 calc PR B 1
C59A C 0.8522(4) 0.0437(2) 1.0363(3) 0.0393(15) Uani 0.483(7) 1 d PD B 1
H59A H 0.8498 0.0168 1.0826 0.047 Uiso 0.483(7) 1 calc PR B 1
H59B H 0.7939 0.0690 1.0285 0.047 Uiso 0.483(7) 1 calc PR B 1
O57B O 0.9090(2) 0.13158(17) 1.0255(3) 0.0487(14) Uani 0.517(7) 1 d PD B 2
C58B C 0.9654(5) 0.0763(3) 1.0367(5) 0.043(2) Uani 0.517(7) 1 d PD B 2
H58C H 1.0084 0.0805 1.0851 0.052 Uiso 0.517(7) 1 calc PR B 2
H58D H 1.0036 0.0717 0.9932 0.052 Uiso 0.517(7) 1 calc PR B 2
C59B C 0.9059(4) 0.0189(3) 1.0412(2) 0.0459(15) Uani 0.517(7) 1 d PD B 2
H59C H 0.9456 -0.0173 1.0604 0.055 Uiso 0.517(7) 1 calc PR B 2
H59D H 0.8598 0.0265 1.0783 0.055 Uiso 0.517(7) 1 calc PR B 2
C61 C 0.79335(15) -0.04570(10) 0.96386(13) 0.0369(5) Uani 1 1 d . B .
H61A H 0.7652 -0.0489 1.0130 0.044 Uiso 1 1 calc R . .
H61B H 0.8258 -0.0861 0.9560 0.044 Uiso 1 1 calc R . .
C62 C 0.71727(14) -0.03575(10) 0.89824(13) 0.0340(5) Uani 1 1 d . . .
H62A H 0.7457 -0.0214 0.8521 0.041 Uiso 1 1 calc R . .
H62B H 0.6856 -0.0766 0.8854 0.041 Uiso 1 1 calc R . .
O4 O 0.20937(10) 0.24863(7) 1.00192(9) 0.0368(3) Uani 1 1 d . . .
O6 O 0.49675(11) 0.13032(7) 1.06086(8) 0.0394(4) Uani 1 1 d . . .
O11 O 0.21893(11) 0.48711(7) 0.82984(11) 0.0467(4) Uani 1 1 d . A .
O13 O 0.03602(10) 0.29500(7) 0.83803(10) 0.0429(4) Uani 1 1 d . . .
O18 O 0.68888(10) 0.27827(7) 0.98430(8) 0.0378(3) Uani 1 1 d . . .
O20 O 0.42639(11) 0.42126(8) 0.99071(9) 0.0436(4) Uani 1 1 d . . .
O25 O 0.64913(10) 0.00977(7) 0.91590(9) 0.0370(4) Uani 1 1 d . . .
O27 O 0.81382(10) 0.18902(7) 0.82120(10) 0.0407(4) Uani 1 1 d . . .
O43 O 0.16166(13) 0.38108(8) 1.11690(11) 0.0571(5) Uani 1 1 d . . .
O46 O 0.12591(13) 0.51824(9) 1.14570(12) 0.0594(5) Uani 1 1 d . . .
O54 O 0.85643(16) 0.23755(17) 1.08968(13) 0.1005(9) Uani 1 1 d . . .
O60 O 0.85944(10) 0.00451(7) 0.96933(9) 0.0398(4) Uani 1 1 d D . .
O100 O 0.0131(7) 0.4626(5) 0.9850(6) 0.090(3) Uani 0.25 1 d P . .

loop_
_atom_site_aniso_label
_atom_site_aniso_U_11
_atom_site_aniso_U_22
_atom_site_aniso_U_33
_atom_site_aniso_U_23
_atom_site_aniso_U_13
_atom_site_aniso_U_12
C1 0.0229(10) 0.0222(9) 0.0382(10) 0.0015(8) 0.0100(8) 0.0000(8)
C2 0.0255(10) 0.0234(9) 0.0348(10) 0.0009(8) 0.0094(8) -0.0001(8)
C3 0.0233(10) 0.0212(9) 0.0389(11) 0.0023(8) 0.0088(8) -0.0010(8)
C4 0.0264(10) 0.0239(10) 0.0435(11) 0.0007(8) 0.0134(9) 0.0013(8)
C5 0.0340(11) 0.0284(10) 0.0348(10) -0.0011(8) 0.0102(9) 0.0014(9)
C6 0.0274(10) 0.0257(10) 0.0374(11) 0.0042(8) 0.0064(8) 0.0007(8)
C7 0.0228(10) 0.0268(10) 0.0431(11) -0.0002(9) 0.0059(8) 0.0010(8)
C8 0.0280(10) 0.0270(10) 0.0363(11) 0.0013(8) 0.0057(8) 0.0044(8)
C9 0.0256(10) 0.0275(10) 0.0394(11) 0.0008(8) 0.0057(8) 0.0046(8)
C10 0.0305(11) 0.0270(10) 0.0387(11) 0.0000(9) 0.0042(9) 0.0035(8)
C11 0.0330(11) 0.0246(10) 0.0455(12) 0.0014(9) 0.0061(9) 0.0049(9)
C12 0.0281(11) 0.0318(11) 0.0495(13) 0.0000(10) 0.0039(9) 0.0094(9)
C13 0.0240(10) 0.0315(11) 0.0432(12) 0.0018(9) 0.0049(9) 0.0039(8)
C14 0.0296(11) 0.0230(10) 0.0457(12) -0.0003(9) 0.0052(9) 0.0019(8)
C15 0.0269(10) 0.0214(9) 0.0435(11) 0.0003(8) 0.0056(9) -0.0020(8)
C16 0.0284(10) 0.0216(9) 0.0383(11) 0.0005(8) 0.0057(8) -0.0031(8)
C17 0.0248(10) 0.0215(9) 0.0405(11) 0.0007(8) 0.0069(8) -0.0033(8)
C18 0.0257(10) 0.0243(10) 0.0430(12) 0.0021(9) 0.0039(9) 0.0003(8)
C19 0.0358(11) 0.0316(11) 0.0368(11) -0.0008(9) 0.0052(9) -0.0004(9)
C20 0.0293(11) 0.0266(10) 0.0448(12) -0.0037(9) 0.0088(9) 0.0006(9)
C21 0.0250(10) 0.0251(10) 0.0415(11) 0.0005(8) 0.0080(8) 0.0004(8)
C22 0.0263(10) 0.0255(10) 0.0341(10) -0.0002(8) 0.0062(8) 0.0018(8)
C23 0.0237(10) 0.0244(9) 0.0372(10) -0.0010(8) 0.0066(8) 0.0036(8)
C24 0.0240(10) 0.0261(10) 0.0341(10) -0.0006(8) 0.0059(8) 0.0027(8)
C25 0.0263(10) 0.0248(10) 0.0382(11) 0.0003(8) 0.0060(8) 0.0016(8)
C26 0.0220(10) 0.0288(10) 0.0453(12) -0.0006(9) 0.0082(9) 0.0046(8)
C27 0.0228(10) 0.0305(10) 0.0413(11) -0.0002(9) 0.0089(8) -0.0006(8)
C28 0.0232(10) 0.0251(9) 0.0372(10) 0.0028(8) 0.0092(8) 0.0026(8)
C29 0.0323(11) 0.0322(11) 0.0458(12) -0.0025(9) -0.0019(9) 0.0056(9)
C30 0.0405(13) 0.0371(13) 0.0724(17) -0.0153(12) -0.0053(12) 0.0002(11)
C31 0.0351(12) 0.0293(11) 0.0456(12) 0.0055(9) 0.0039(9) 0.0034(9)
C32 0.0435(13) 0.0309(11) 0.0522(13) 0.0065(10) 0.0087(11) -0.0006(10)
C33 0.0384(12) 0.0324(11) 0.0433(12) 0.0025(9) 0.0135(10) 0.0048(9)
C34 0.0524(15) 0.0449(14) 0.0560(15) 0.0164(12) 0.0210(12) 0.0015(12)
C35 0.0269(10) 0.0256(10) 0.0404(11) -0.0014(8) 0.0082(9) 0.0039(8)
C36 0.0300(11) 0.0307(11) 0.0510(13) -0.0040(10) 0.0081(10) -0.0007(9)
C37 0.0488(14) 0.0498(14) 0.0401(12) -0.0054(11) -0.0025(11) 0.0065(12)
C38 0.0266(11) 0.0435(13) 0.0665(16) 0.0042(12) 0.0127(11) 0.0070(10)
C39 0.0559(16) 0.0708(19) 0.0506(15) -0.0195(14) 0.0075(12) 0.0204(14)
C40 0.0367(14) 0.0437(14) 0.114(2) 0.0112(15) 0.0412(15) 0.0064(11)
C41 0.0404(13) 0.0313(11) 0.0586(14) -0.0107(10) 0.0163(11) 0.0038(10)
C42 0.0476(14) 0.0374(12) 0.0559(14) -0.0047(11) 0.0159(12) 0.0115(11)
C44 0.071(2) 0.0512(16) 0.105(2) -0.0136(16) 0.0503(19) 0.0133(15)
C45 0.0770(19) 0.0479(15) 0.0530(15) 0.0026(12) 0.0274(14) 0.0214(14)
C47 0.0537(17) 0.0615(18) 0.0737(19) -0.0168(15) 0.0106(14) -0.0031(14)
C48 0.065(2) 0.066(2) 0.088(2) -0.0137(18) 0.0163(17) -0.0202(16)
O49A 0.0546(18) 0.0416(18) 0.070(2) -0.0097(15) 0.0239(14) 0.0049(13)
C50A 0.048(2) 0.040(2) 0.075(3) -0.012(2) 0.015(2) 0.0074(17)
O49B 0.099(9) 0.117(11) 0.077(7) 0.008(8) 0.031(6) -0.014(9)
C50B 0.104(11) 0.074(10) 0.132(14) -0.025(9) 0.076(10) -0.009(8)
C51 0.0598(16) 0.0338(13) 0.0744(18) -0.0081(12) 0.0206(14) 0.0092(12)
C52 0.0644(17) 0.0542(16) 0.0446(13) 0.0095(12) 0.0042(12) 0.0199(14)
C53 0.0609(18) 0.075(2) 0.0656(18) 0.0263(16) 0.0103(14) 0.0260(16)
C55 0.0475(16) 0.070(2) 0.085(2) 0.0173(17) 0.0045(15) 0.0086(15)
C56 0.0409(16) 0.0438(16) 0.149(3) -0.0037(19) -0.0162(18) -0.0036(13)
O57A 0.111(4) 0.045(2) 0.048(3) -0.002(2) 0.019(3) -0.021(3)
C58A 0.049(5) 0.051(5) 0.044(3) -0.003(3) 0.007(4) -0.005(4)
C59A 0.033(3) 0.041(3) 0.045(3) -0.002(2) 0.010(2) 0.004(2)
O57B 0.0253(17) 0.038(2) 0.081(4) -0.009(2) 0.0003(18) 0.0067(15)
C58B 0.029(3) 0.040(3) 0.059(5) 0.001(3) -0.001(3) 0.004(2)
C59B 0.036(3) 0.053(3) 0.048(3) 0.000(2) 0.001(2) 0.004(3)
C61 0.0302(11) 0.0296(11) 0.0520(13) 0.0023(10) 0.0096(10) 0.0046(9)
C62 0.0285(11) 0.0236(10) 0.0511(12) -0.0013(9) 0.0103(9) 0.0034(8)
O4 0.0298(8) 0.0334(8) 0.0487(8) -0.0074(7) 0.0111(6) 0.0084(6)
O6 0.0382(8) 0.0409(8) 0.0383(8) -0.0029(7) 0.0004(7) 0.0115(7)
O11 0.0413(9) 0.0234(7) 0.0767(12) 0.0005(7) 0.0127(8) 0.0062(7)
O13 0.0224(7) 0.0320(8) 0.0750(11) 0.0007(8) 0.0085(7) 0.0045(6)
O18 0.0350(8) 0.0382(8) 0.0397(8) 0.0016(7) 0.0013(6) 0.0086(7)
O20 0.0404(9) 0.0458(9) 0.0453(9) -0.0098(7) 0.0080(7) 0.0127(7)
O25 0.0262(7) 0.0253(7) 0.0615(10) 0.0076(7) 0.0138(7) 0.0058(6)
O27 0.0263(8) 0.0305(8) 0.0687(10) 0.0043(7) 0.0201(7) 0.0016(6)
O43 0.0549(11) 0.0439(10) 0.0755(12) -0.0186(9) 0.0205(9) 0.0133(8)
O46 0.0533(11) 0.0511(11) 0.0762(13) -0.0009(9) 0.0184(10) 0.0099(9)
O54 0.0606(14) 0.170(3) 0.0664(14) 0.0220(16) -0.0134(11) 0.0112(16)
O60 0.0299(8) 0.0372(8) 0.0529(9) -0.0014(7) 0.0071(7) -0.0003(6)
O100 0.076(6) 0.093(7) 0.097(7) 0.007(6) 0.001(5) 0.004(6)

loop_
_atom_type_symbol
_atom_type_description
_atom_type_scat_dispersion_real
_atom_type_scat_dispersion_imag
_atom_type_scat_source
C C 0.0181 0.0091 'International Tables Vol C Tables 4.2.6.8 and 6.1.1.4'
H H 0.0000 0.0000 'International Tables Vol C Tables 4.2.6.8 and 6.1.1.4'
O O 0.0492 0.0322 'International Tables Vol C Tables 4.2.6.8 and 6.1.1.4'

loop_
_geom_angle_atom_site_label_1
_geom_angle_atom_site_label_2
_geom_angle_atom_site_label_3
_geom_angle
_geom_angle_site_symmetry_1
_geom_angle_site_symmetry_3
_geom_angle_publ_flag
C2 C1 C6 117.13(17) . . ?
C2 C1 C28 122.44(18) . . ?
C6 C1 C28 120.42(18) . . ?
C1 C2 C3 123.81(19) . . ?
C4 C3 C2 116.38(18) . . ?
C4 C3 C7 119.03(17) . . ?
C2 C3 C7 124.59(18) . . ?
O4 C4 C5 121.37(18) . . ?
O4 C4 C3 116.60(18) . . ?
C5 C4 C3 121.95(18) . . ?
C4 C5 C6 119.57(19) . . ?
O6 C6 C5 123.07(18) . . ?
O6 C6 C1 115.97(17) . . ?
C5 C6 C1 120.94(19) . . ?
C3 C7 C8 111.25(17) . . ?
C3 C7 C29 114.99(17) . . ?
C8 C7 C29 109.82(17) . . ?
C9 C8 C13 117.32(19) . . ?
C9 C8 C7 121.87(18) . . ?
C13 C8 C7 120.81(18) . . ?
C8 C9 C10 123.60(19) . . ?
C11 C10 C9 117.09(19) . . ?
C11 C10 C14 120.31(18) . . ?
C9 C10 C14 122.59(18) . . ?
O11 C11 C12 121.69(19) . . ?
O11 C11 C10 116.84(19) . . ?
C12 C11 C10 121.39(19) . . ?
C13 C12 C11 119.68(19) . . ?
O13 C13 C12 123.23(18) . . ?
O13 C13 C8 115.91(18) . . ?
C12 C13 C8 120.86(19) . . ?
C15 C14 C10 111.97(16) . . ?
C15 C14 C31 113.77(17) . . ?
C10 C14 C31 110.99(18) . . ?
C20 C15 C16 117.13(19) . . ?
C20 C15 C14 120.01(18) . . ?
C16 C15 C14 122.86(19) . . ?
C17 C16 C15 123.65(19) . . ?
C16 C17 C18 116.87(18) . . ?
C16 C17 C21 123.61(18) . . ?
C18 C17 C21 119.52(18) . . ?
O18 C18 C19 122.73(19) . . ?
O18 C18 C17 115.78(18) . . ?
C19 C18 C17 121.49(19) . . ?
C18 C19 C20 119.6(2) . . ?
O20 C20 C19 123.27(19) . . ?
O20 C20 C15 115.51(18) . . ?
C19 C20 C15 121.22(19) . . ?
C22 C21 C17 111.96(16) . . ?
C22 C21 C33 109.68(17) . . ?
C17 C21 C33 115.56(17) . . ?
C23 C22 C27 117.40(18) . . ?
C23 C22 C21 122.89(17) . . ?
C27 C22 C21 119.71(17) . . ?
C22 C23 C24 123.71(18) . . ?
C23 C24 C25 116.88(18) . . ?
C23 C24 C28 122.58(17) . . ?
C25 C24 C28 120.53(17) . . ?
O25 C25 C26 122.97(17) . . ?
O25 C25 C24 115.84(17) . . ?
C26 C25 C24 121.18(18) . . ?
C27 C26 C25 119.58(18) . . ?
O27 C27 C26 122.78(18) . . ?
O27 C27 C22 116.00(18) . . ?
C26 C27 C22 121.17(18) . . ?
C1 C28 C24 112.35(16) . . ?
C1 C28 C35 113.25(16) . . ?
C24 C28 C35 110.52(16) . . ?
C30 C29 C7 114.6(2) . . ?
C32 C31 C14 113.13(19) . . ?
C34 C33 C21 114.6(2) . . ?
C36 C35 C28 114.37(17) . . ?
O4 C41 C42 106.01(19) . . ?
O43 C42 C41 108.2(2) . . ?
O43 C44 C45 110.0(3) . . ?
O46 C45 C44 113.4(2) . . ?
O46 C47 C48 108.5(3) . . ?
O49A C48 C47 118.4(3) . . ?
C47 C48 O49B 96.6(5) . . ?
C50A O49A C48 107.2(3) . . ?
O49A C50A C51 104.0(3) . . ?
C50B O49B C48 111.7(8) . . ?
O49B C50B C51 101.2(7) . . ?
O11 C51 C50B 128.5(6) . . ?
O11 C51 C50A 103.7(2) . . ?
O18 C52 C53 109.1(2) . . ?
O54 C53 C52 112.4(3) . . ?
O54 C55 C56 112.4(3) . . ?
O57A C56 C55 120.1(4) . . ?
O57B C56 C55 99.9(3) . . ?
C58A O57A C56 105.7(5) . . ?
O57A C58A C59A 110.9(6) . . ?
O60 C59A C58A 109.4(5) . . ?
C58B O57B C56 110.6(4) . . ?
O57B C58B C59B 110.7(5) . . ?
O60 C59B C58B 110.6(5) . . ?
O60 C61 C62 111.69(17) . . ?
O25 C62 C61 112.85(18) . . ?
C4 O4 C41 117.94(16) . . ?
C6 O6 C37 117.92(17) . . ?
C11 O11 C51 119.04(18) . . ?
C13 O13 C38 117.50(17) . . ?
C18 O18 C52 118.04(17) . . ?
C20 O20 C39 117.82(18) . . ?
C25 O25 C62 120.22(15) . . ?
C27 O27 C40 117.61(17) . . ?
C42 O43 C44 112.2(2) . . ?
C47 O46 C45 113.0(2) . . ?
C55 O54 C53 116.4(3) . . ?
C59B O60 C61 118.4(2) . . ?
C61 O60 C59A 111.9(2) . . ?

loop_
_geom_bond_atom_site_label_1
_geom_bond_atom_site_label_2
_geom_bond_distance
_geom_bond_site_symmetry_2
_geom_bond_publ_flag
C1 C2 1.396(3) . ?
C1 C6 1.397(3) . ?
C1 C28 1.524(3) . ?
C2 C3 1.396(3) . ?
C3 C4 1.394(3) . ?
C3 C7 1.522(3) . ?
C4 O4 1.381(2) . ?
C4 C5 1.387(3) . ?
C5 C6 1.390(3) . ?
C6 O6 1.375(3) . ?
C7 C8 1.525(3) . ?
C7 C29 1.534(3) . ?
C8 C9 1.388(3) . ?
C8 C13 1.401(3) . ?
C9 C10 1.394(3) . ?
C10 C11 1.391(3) . ?
C10 C14 1.526(3) . ?
C11 O11 1.384(3) . ?
C11 C12 1.390(3) . ?
C12 C13 1.390(3) . ?
C13 O13 1.373(3) . ?
C14 C15 1.517(3) . ?
C14 C31 1.540(3) . ?
C15 C20 1.394(3) . ?
C15 C16 1.396(3) . ?
C16 C17 1.394(3) . ?
C17 C18 1.395(3) . ?
C17 C21 1.523(3) . ?
C18 O18 1.368(2) . ?
C18 C19 1.389(3) . ?
C19 C20 1.391(3) . ?
C20 O20 1.375(2) . ?
C21 C22 1.516(3) . ?
C21 C33 1.532(3) . ?
C22 C23 1.388(3) . ?
C22 C27 1.395(3) . ?
C23 C24 1.390(3) . ?
C24 C25 1.403(3) . ?
C24 C28 1.527(3) . ?
C25 O25 1.377(2) . ?
C25 C26 1.392(3) . ?
C26 C27 1.386(3) . ?
C27 O27 1.380(2) . ?
C28 C35 1.543(3) . ?
C29 C30 1.526(3) . ?
C31 C32 1.525(3) . ?
C33 C34 1.525(3) . ?
C35 C36 1.522(3) . ?
C37 O6 1.417(3) . ?
C38 O13 1.428(3) . ?
C39 O20 1.415(3) . ?
C40 O27 1.421(3) . ?
C41 O4 1.418(3) . ?
C41 C42 1.494(3) . ?
C42 O43 1.401(3) . ?
C44 O43 1.427(3) . ?
C44 C45 1.485(4) . ?
C45 O46 1.427(3) . ?
C47 O46 1.403(3) . ?
C47 C48 1.466(5) . ?
C48 O49A 1.444(4) . ?
C48 O49B 1.481(8) . ?
O49A C50A 1.443(4) . ?
C50A C51 1.575(5) . ?
O49B C50B 1.451(8) . ?
C50B C51 1.527(9) . ?
C51 O11 1.401(3) . ?
C52 O18 1.425(3) . ?
C52 C53 1.490(4) . ?
C53 O54 1.413(4) . ?
C55 O54 1.411(4) . ?
C55 C56 1.505(4) . ?
C56 O57A 1.442(5) . ?
C56 O57B 1.482(4) . ?
O57A C58A 1.423(6) . ?
C58A C59A 1.488(7) . ?
C59A O60 1.443(4) . ?
O57B C58B 1.423(5) . ?
C58B C59B 1.492(7) . ?
C59B O60 1.383(4) . ?
C61 O60 1.421(3) . ?
C61 C62 1.502(3) . ?
C62 O25 1.433(2) . ?
O100 O100 1.72(2) 3_567 ?

loop_
_geom_torsion_atom_site_label_1
_geom_torsion_atom_site_label_2
_geom_torsion_atom_site_label_3
_geom_torsion_atom_site_label_4
_geom_torsion
_geom_torsion_site_symmetry_1
_geom_torsion_site_symmetry_2
_geom_torsion_site_symmetry_3
_geom_torsion_site_symmetry_4
_geom_torsion_publ_flag
C6 C1 C2 C3 -3.8(3) . . . . ?
C28 C1 C2 C3 176.75(17) . . . . ?
C1 C2 C3 C4 -0.2(3) . . . . ?
C1 C2 C3 C7 179.49(18) . . . . ?
C2 C3 C4 O4 -173.38(16) . . . . ?
C7 C3 C4 O4 7.0(3) . . . . ?
C2 C3 C4 C5 3.4(3) . . . . ?
C7 C3 C4 C5 -176.25(18) . . . . ?
O4 C4 C5 C6 174.07(18) . . . . ?
C3 C4 C5 C6 -2.6(3) . . . . ?
C4 C5 C6 O6 179.56(18) . . . . ?
C4 C5 C6 C1 -1.7(3) . . . . ?
C2 C1 C6 O6 -176.48(17) . . . . ?
C28 C1 C6 O6 3.0(3) . . . . ?
C2 C1 C6 C5 4.7(3) . . . . ?
C28 C1 C6 C5 -175.87(18) . . . . ?
C4 C3 C7 C8 60.2(2) . . . . ?
C2 C3 C7 C8 -119.5(2) . . . . ?
C4 C3 C7 C29 -174.19(18) . . . . ?
C2 C3 C7 C29 6.2(3) . . . . ?
C3 C7 C8 C9 41.6(3) . . . . ?
C29 C7 C8 C9 -86.9(2) . . . . ?
C3 C7 C8 C13 -138.23(19) . . . . ?
C29 C7 C8 C13 93.3(2) . . . . ?
C13 C8 C9 C10 1.6(3) . . . . ?
C7 C8 C9 C10 -178.2(2) . . . . ?
C8 C9 C10 C11 0.4(3) . . . . ?
C8 C9 C10 C14 179.29(19) . . . . ?
C9 C10 C11 O11 -178.65(19) . . . . ?
C14 C10 C11 O11 2.5(3) . . . . ?
C9 C10 C11 C12 -1.8(3) . . . . ?
C14 C10 C11 C12 179.3(2) . . . . ?
O11 C11 C12 C13 177.8(2) . . . . ?
C10 C11 C12 C13 1.1(3) . . . . ?
C11 C12 C13 O13 -178.8(2) . . . . ?
C11 C12 C13 C8 1.1(3) . . . . ?
C9 C8 C13 O13 177.48(19) . . . . ?
C7 C8 C13 O13 -2.7(3) . . . . ?
C9 C8 C13 C12 -2.4(3) . . . . ?
C7 C8 C13 C12 177.5(2) . . . . ?
C11 C10 C14 C15 150.2(2) . . . . ?
C9 C10 C14 C15 -28.6(3) . . . . ?
C11 C10 C14 C31 -81.5(2) . . . . ?
C9 C10 C14 C31 99.7(2) . . . . ?
C10 C14 C15 C20 -80.5(2) . . . . ?
C31 C14 C15 C20 152.65(19) . . . . ?
C10 C14 C15 C16 98.5(2) . . . . ?
C31 C14 C15 C16 -28.4(3) . . . . ?
C20 C15 C16 C17 -1.6(3) . . . . ?
C14 C15 C16 C17 179.37(18) . . . . ?
C15 C16 C17 C18 1.4(3) . . . . ?
C15 C16 C17 C21 -178.13(18) . . . . ?
C16 C17 C18 O18 -178.85(17) . . . . ?
C21 C17 C18 O18 0.7(3) . . . . ?
C16 C17 C18 C19 0.2(3) . . . . ?
C21 C17 C18 C19 179.76(18) . . . . ?
O18 C18 C19 C20 177.54(19) . . . . ?
C17 C18 C19 C20 -1.5(3) . . . . ?
C18 C19 C20 O20 -179.55(19) . . . . ?
C18 C19 C20 C15 1.2(3) . . . . ?
C16 C15 C20 O20 -179.00(17) . . . . ?
C14 C15 C20 O20 0.0(3) . . . . ?
C16 C15 C20 C19 0.3(3) . . . . ?
C14 C15 C20 C19 179.32(19) . . . . ?
C16 C17 C21 C22 -118.0(2) . . . . ?
C18 C17 C21 C22 62.5(2) . . . . ?
C16 C17 C21 C33 8.5(3) . . . . ?
C18 C17 C21 C33 -170.98(18) . . . . ?
C17 C21 C22 C23 29.8(3) . . . . ?
C33 C21 C22 C23 -99.9(2) . . . . ?
C17 C21 C22 C27 -150.11(19) . . . . ?
C33 C21 C22 C27 80.2(2) . . . . ?
C27 C22 C23 C24 1.2(3) . . . . ?
C21 C22 C23 C24 -178.75(19) . . . . ?
C22 C23 C24 C25 1.1(3) . . . . ?
C22 C23 C24 C28 -177.43(19) . . . . ?
C23 C24 C25 O25 177.11(18) . . . . ?
C28 C24 C25 O25 -4.3(3) . . . . ?
C23 C24 C25 C26 -1.9(3) . . . . ?
C28 C24 C25 C26 176.71(19) . . . . ?
O25 C25 C26 C27 -178.57(19) . . . . ?
C24 C25 C26 C27 0.3(3) . . . . ?
C25 C26 C27 O27 179.59(19) . . . . ?
C25 C26 C27 C22 2.1(3) . . . . ?
C23 C22 C27 O27 179.55(18) . . . . ?
C21 C22 C27 O27 -0.5(3) . . . . ?
C23 C22 C27 C26 -2.8(3) . . . . ?
C21 C22 C27 C26 177.13(19) . . . . ?
C2 C1 C28 C24 95.9(2) . . . . ?
C6 C1 C28 C24 -83.5(2) . . . . ?
C2 C1 C28 C35 -30.2(3) . . . . ?
C6 C1 C28 C35 150.37(18) . . . . ?
C23 C24 C28 C1 -19.5(3) . . . . ?
C25 C24 C28 C1 162.00(18) . . . . ?
C23 C24 C28 C35 108.1(2) . . . . ?
C25 C24 C28 C35 -70.4(2) . . . . ?
C3 C7 C29 C30 70.8(2) . . . . ?
C8 C7 C29 C30 -162.88(19) . . . . ?
C15 C14 C31 C32 -59.6(2) . . . . ?
C10 C14 C31 C32 173.04(17) . . . . ?
C22 C21 C33 C34 -159.44(19) . . . . ?
C17 C21 C33 C34 72.9(2) . . . . ?
C1 C28 C35 C36 -60.1(2) . . . . ?
C24 C28 C35 C36 172.86(17) . . . . ?
O4 C41 C42 O43 174.01(19) . . . . ?
O43 C44 C45 O46 73.8(3) . . . . ?
O46 C47 C48 O49A -58.5(4) . . . . ?
O46 C47 C48 O49B -84.1(6) . . . . ?
C47 C48 O49A C50A -80.1(4) . . . . ?
O49B C48 O49A C50A -27.2(8) . . . . ?
C48 O49A C50A C51 -179.2(3) . . . . ?
O49A C48 O49B C50B 40.4(8) . . . . ?
C47 C48 O49B C50B 175.4(11) . . . . ?
C48 O49B C50B C51 -175.6(8) . . . . ?
O49B C50B C51 O11 -94.9(10) . . . . ?
O49B C50B C51 C50A -30.9(7) . . . . ?
O49A C50A C51 O11 174.8(3) . . . . ?
O49A C50A C51 C50B 41.2(7) . . . . ?
O18 C52 C53 O54 76.0(3) . . . . ?
O54 C55 C56 O57A 88.6(5) . . . . ?
O54 C55 C56 O57B 56.9(4) . . . . ?
O57B C56 O57A C58A -38.7(5) . . . . ?
C55 C56 O57A C58A -101.0(7) . . . . ?
C56 O57A C58A C59A 140.3(5) . . . . ?
O57A C58A C59A O60 60.6(8) . . . . ?
O57A C56 O57B C58B 61.4(6) . . . . ?
C55 C56 O57B C58B -169.6(6) . . . . ?
C56 O57B C58B C59B -175.2(5) . . . . ?
O57B C58B C59B O60 71.6(7) . . . . ?
O60 C61 C62 O25 -77.2(2) . . . . ?
C5 C4 O4 C41 45.8(3) . . . . ?
C3 C4 O4 C41 -137.4(2) . . . . ?
C42 C41 O4 C4 179.38(18) . . . . ?
C5 C6 O6 C37 1.2(3) . . . . ?
C1 C6 O6 C37 -177.65(19) . . . . ?
C12 C11 O11 C51 44.7(3) . . . . ?
C10 C11 O11 C51 -138.5(2) . . . . ?
C50B C51 O11 C11 118.0(6) . . . . ?
C50A C51 O11 C11 80.0(3) . . . . ?
C12 C13 O13 C38 -10.0(3) . . . . ?
C8 C13 O13 C38 170.2(2) . . . . ?
C19 C18 O18 C52 18.7(3) . . . . ?
C17 C18 O18 C52 -162.2(2) . . . . ?
C53 C52 O18 C18 165.1(2) . . . . ?
C19 C20 O20 C39 10.5(3) . . . . ?
C15 C20 O20 C39 -170.2(2) . . . . ?
C26 C25 O25 C62 -17.8(3) . . . . ?
C24 C25 O25 C62 163.24(18) . . . . ?
C61 C62 O25 C25 98.1(2) . . . . ?
C26 C27 O27 C40 13.2(3) . . . . ?
C22 C27 O27 C40 -169.2(2) . . . . ?
C41 C42 O43 C44 -172.2(2) . . . . ?
C45 C44 O43 C42 -172.3(2) . . . . ?
C48 C47 O46 C45 171.1(2) . . . . ?
C44 C45 O46 C47 -85.6(3) . . . . ?
C56 C55 O54 C53 -105.6(3) . . . . ?
C52 C53 O54 C55 -85.8(4) . . . . ?
C58B C59B O60 C61 -174.8(3) . . . . ?
C58B C59B O60 C59A -84.8(6) . . . . ?
C62 C61 O60 C59B 150.9(3) . . . . ?
C62 C61 O60 C59A 109.0(3) . . . . ?
C58A C59A O60 C59B 59.7(5) . . . . ?
C58A C59A O60 C61 168.3(4) . . . . ?
